data_7703556
loop_
_publ_author_name
'Chen, Weiguang'
'Egly, Julien'
'Poblador-Bahamonde, Amalia I'
'Maisse-Francois, Aline'
'Bellemin-Laponnaz, St\'ephane'
'Achard, Thierry'

_publ_section_title
;
 Synthesis, characterization, catalytic and biological application of
 half-sandwich ruthenium complexes bearing hemilabile
 (\k2-C,S)-thioether-functionalised NHC ligands.
;
_journal_issue 10
_journal_name_full 'Dalton transactions (Cambridge, England : 2003)'
_journal_page_first 3243
_journal_page_last 3252
_journal_paper_doi 10.1039/c9dt04825a
_journal_volume 49
_journal_year 2020
_chemical_formula_moiety 'C26 H36 Cl N2 Ru S, F6 P'
_chemical_formula_sum 'C26 H36 Cl F6 N2 P Ru S'
_chemical_formula_weight 690.12
_space_group_crystal_system monoclinic
_space_group_IT_number 13
_space_group_name_Hall '-P 2yc'
_space_group_name_H-M_alt 'P 1 2/c 1'
_atom_sites_solution_hydrogens geom
_atom_sites_solution_primary direct
_atom_sites_solution_secondary difmap
_audit_creation_method SHELXL-2013
_audit_update_record
;
2019-10-01 deposited with the CCDC.	2020-02-19 downloaded from the CCDC.
;
_cell_angle_alpha 90
_cell_angle_beta 115.491(2)
_cell_angle_gamma 90
_cell_formula_units_Z 4
_cell_length_a 18.3465(10)
_cell_length_b 9.5046(3)
_cell_length_c 18.6302(12)
_cell_measurement_reflns_used 15608
_cell_measurement_temperature 173(2)
_cell_measurement_theta_max 27.485
_cell_measurement_theta_min 0.998
_cell_volume 2932.4(3)
_computing_cell_refinement 'Denzo (Nonius B.V., 1998)'
_computing_data_collection 'Collect (Nonius B.V., 1998)'
_computing_data_reduction 'Denzo (Nonius B.V., 1998)'
_computing_molecular_graphics 'PLATON 98 (Spek, 1998)'
_computing_publication_material 'SHELXL-2013 (Sheldrick, 2013)'
_computing_structure_refinement 'SHELXL-2013 (Sheldrick, 2013)'
_computing_structure_solution 'SHELXS-2013 (Sheldrick, 2013)'
_diffrn_ambient_temperature 173(2)
_diffrn_measured_fraction_theta_full 0.999
_diffrn_measured_fraction_theta_max 0.997
_diffrn_measurement_device_type KappaCCD
_diffrn_measurement_method 'phi and omega scans'
_diffrn_radiation_monochromator graphite
_diffrn_radiation_type MoK\a
_diffrn_radiation_wavelength 0.71073
_diffrn_reflns_av_R_equivalents 0.1396
_diffrn_reflns_av_unetI/netI 0.1556
_diffrn_reflns_Laue_measured_fraction_full 0.999
_diffrn_reflns_Laue_measured_fraction_max 0.997
_diffrn_reflns_limit_h_max 22
_diffrn_reflns_limit_h_min -23
_diffrn_reflns_limit_k_max 12
_diffrn_reflns_limit_k_min -9
_diffrn_reflns_limit_l_max 24
_diffrn_reflns_limit_l_min -24
_diffrn_reflns_number 26064
_diffrn_reflns_point_group_measured_fraction_full 0.999
_diffrn_reflns_point_group_measured_fraction_max 0.997
_diffrn_reflns_theta_full 25.242
_diffrn_reflns_theta_max 27.456
_diffrn_reflns_theta_min 1.230
_diffrn_source 'sealed tube'
_exptl_absorpt_coefficient_mu 0.809
_exptl_absorpt_correction_T_max 0.90401
_exptl_absorpt_correction_T_min 0.81264
_exptl_absorpt_correction_type multi-scan
_exptl_absorpt_process_details 'MULscanABS in PLATON (Spek, 2003)'
_exptl_crystal_colour orange
_exptl_crystal_density_diffrn 1.563
_exptl_crystal_description prism
_exptl_crystal_F_000 1408
_exptl_crystal_size_max 0.36
_exptl_crystal_size_mid 0.10
_exptl_crystal_size_min 0.06
_refine_diff_density_max 0.928
_refine_diff_density_min -1.970
_refine_diff_density_rms 0.318
_refine_ls_extinction_method none
_refine_ls_goodness_of_fit_ref 1.059
_refine_ls_hydrogen_treatment constr
_refine_ls_matrix_type full
_refine_ls_number_parameters 351
_refine_ls_number_reflns 6703
_refine_ls_number_restraints 0
_refine_ls_restrained_S_all 1.059
_refine_ls_R_factor_all 0.1620
_refine_ls_R_factor_gt 0.0646
_refine_ls_shift/su_max 0.001
_refine_ls_shift/su_mean 0.000
_refine_ls_structure_factor_coef Fsqd
_refine_ls_weighting_details 'w=1/[\s^2^(Fo^2^)+(0.0994P)^2^] where P=(Fo^2^+2Fc^2^)/3'
_refine_ls_weighting_scheme calc
_refine_ls_wR_factor_gt 0.1395
_refine_ls_wR_factor_ref 0.2089
_reflns_Friedel_coverage 0.000
_reflns_number_gt 3527
_reflns_number_total 6703
_reflns_threshold_expression 'I > 2\s(I)'
_cod_data_source_file c9dt04825a2.cif
_cod_data_source_block sblta150414
_cod_depositor_comments 'Adding full bibliography for 7703556--7703558.cif.'
_cod_original_sg_symbol_H-M 'P 2/c'
_cod_database_code 7703556
_shelx_space_group_comment
;
The symmetry employed for this shelxl refinement is uniquely defined
by the following loop, which should always be used as a source of
symmetry information in preference to the above space-group names.
They are only intended as comments.
;
_shelxl_version_number 2013-4

loop_
_space_group_symop_operation_xyz
'x, y, z'
'-x, y, -z+1/2'
'-x, -y, -z'
'x, -y, z-1/2'

loop_
_atom_site_label
_atom_site_type_symbol
_atom_site_fract_x
_atom_site_fract_y
_atom_site_fract_z
_atom_site_U_iso_or_equiv
_atom_site_adp_type
_atom_site_occupancy
_atom_site_site_symmetry_order
_atom_site_calc_flag
_atom_site_refinement_flags_posn
_atom_site_refinement_flags_adp
_atom_site_refinement_flags_occupancy
_atom_site_disorder_assembly
_atom_site_disorder_group
C1 C 0.8066(4) 0.0476(7) 0.0320(4) 0.0305(17) Uani 1 1 d . . . . .
C2 C 0.9218(5) -0.0487(10) 0.1204(5) 0.058(3) Uani 1 1 d . . . . .
H2 H 0.9593 -0.1174 0.1524 0.069 Uiso 1 1 calc R U . . .
C3 C 0.9367(4) 0.0887(8) 0.1205(6) 0.054(3) Uani 1 1 d . . . . .
H3 H 0.9854 0.1363 0.1527 0.065 Uiso 1 1 calc R U . . .
C4 C 0.8070(4) -0.2159(8) 0.0492(4) 0.042(2) Uani 1 1 d . . . . .
H4A H 0.7482 -0.2075 0.0327 0.050 Uiso 1 1 calc R U . . .
H4B H 0.8300 -0.2721 0.0988 0.050 Uiso 1 1 calc R U . . .
C5 C 0.8203(4) -0.2937(7) -0.0141(4) 0.0347(18) Uani 1 1 d . . . . .
C6 C 0.7556(5) -0.3601(7) -0.0761(5) 0.0384(19) Uani 1 1 d . . . . .
H6 H 0.7033 -0.3569 -0.0774 0.046 Uiso 1 1 calc R U . . .
C7 C 0.7670(6) -0.4296(7) -0.1351(5) 0.049(2) Uani 1 1 d . . . . .
H7 H 0.7218 -0.4719 -0.1771 0.058 Uiso 1 1 calc R U . . .
C8 C 0.8410(6) -0.4401(9) -0.1353(6) 0.059(3) Uani 1 1 d . . . . .
H8 H 0.8477 -0.4889 -0.1766 0.071 Uiso 1 1 calc R U . . .
C9 C 0.9057(6) -0.3781(10) -0.0743(6) 0.065(3) Uani 1 1 d . . . . .
H9 H 0.9578 -0.3847 -0.0733 0.077 Uiso 1 1 calc R U . . .
C10 C 0.8964(5) -0.3068(8) -0.0147(5) 0.050(2) Uani 1 1 d . . . . .
H10 H 0.9423 -0.2655 0.0269 0.059 Uiso 1 1 calc R U . . .
C11 C 0.8563(4) 0.2982(7) 0.0480(5) 0.0405(19) Uani 1 1 d . . . . .
H11A H 0.8342 0.3149 -0.0100 0.049 Uiso 1 1 calc R U . . .
H11B H 0.9097 0.3446 0.0736 0.049 Uiso 1 1 calc R U . . .
C12 C 0.8004(4) 0.3616(7) 0.0794(5) 0.0376(18) Uani 1 1 d . . . . .
H12A H 0.8065 0.4652 0.0822 0.045 Uiso 1 1 calc R U . . .
H12B H 0.8146 0.3261 0.1338 0.045 Uiso 1 1 calc R U . . .
C13 C 0.6471(5) 0.3474(8) 0.0829(5) 0.044(2) Uani 1 1 d . . . . .
C14 C 0.6853(6) 0.2642(10) 0.1591(5) 0.063(3) Uani 1 1 d . . . . .
H14A H 0.7378 0.3055 0.1935 0.095 Uiso 1 1 calc R U . . .
H14B H 0.6929 0.1665 0.1469 0.095 Uiso 1 1 calc R U . . .
H14C H 0.6501 0.2666 0.1864 0.095 Uiso 1 1 calc R U . . .
C15 C 0.6553(6) 0.5043(9) 0.0995(7) 0.074(3) Uani 1 1 d . . . . .
H15A H 0.6242 0.5304 0.1290 0.110 Uiso 1 1 calc R U . . .
H15B H 0.6347 0.5560 0.0491 0.110 Uiso 1 1 calc R U . . .
H15C H 0.7123 0.5279 0.1312 0.110 Uiso 1 1 calc R U . . .
C16 C 0.5591(5) 0.3084(9) 0.0336(5) 0.057(2) Uani 1 1 d . . . . .
H16A H 0.5551 0.2079 0.0209 0.085 Uiso 1 1 calc R U . . .
H16B H 0.5375 0.3632 -0.0158 0.085 Uiso 1 1 calc R U . . .
H16C H 0.5280 0.3291 0.0639 0.085 Uiso 1 1 calc R U . . .
C17 C 0.5638(4) 0.0430(7) -0.1464(4) 0.0341(18) Uani 1 1 d . . . . .
C18 C 0.5848(4) 0.1832(7) -0.1532(4) 0.0333(17) Uani 1 1 d . . . . .
H18 H 0.5487 0.2573 -0.1565 0.040 Uiso 1 1 calc R U . . .
C19 C 0.6599(4) 0.2144(7) -0.1549(4) 0.0313(17) Uani 1 1 d . . . . .
H19 H 0.6740 0.3099 -0.1572 0.038 Uiso 1 1 calc R U . . .
C20 C 0.7148(4) 0.1067(7) -0.1534(4) 0.0289(16) Uani 1 1 d . . . . .
C21 C 0.6921(4) -0.0348(7) -0.1459(4) 0.0329(17) Uani 1 1 d . . . . .
H21 H 0.7265 -0.1103 -0.1449 0.039 Uiso 1 1 calc R U . . .
C22 C 0.6201(4) -0.0638(7) -0.1399(4) 0.0338(18) Uani 1 1 d . . . . .
H22 H 0.6087 -0.1581 -0.1312 0.041 Uiso 1 1 calc R U . . .
C23 C 0.4869(4) 0.0098(9) -0.1393(5) 0.046(2) Uani 1 1 d . . . . .
H23A H 0.4543 0.0954 -0.1487 0.069 Uiso 1 1 calc R U . . .
H23B H 0.5001 -0.0258 -0.0857 0.069 Uiso 1 1 calc R U . . .
H23C H 0.4565 -0.0617 -0.1787 0.069 Uiso 1 1 calc R U . . .
C24 C 0.7892(4) 0.1461(8) -0.1645(4) 0.0389(18) Uani 1 1 d . . . . .
H24 H 0.8105 0.2365 -0.1357 0.047 Uiso 1 1 calc R U . . .
C25 C 0.7648(5) 0.1720(10) -0.2529(5) 0.058(2) Uani 1 1 d . . . . .
H25A H 0.7404 0.0864 -0.2830 0.087 Uiso 1 1 calc R U . . .
H25B H 0.8127 0.1970 -0.2607 0.087 Uiso 1 1 calc R U . . .
H25C H 0.7256 0.2491 -0.2716 0.087 Uiso 1 1 calc R U . . .
C26 C 0.8577(5) 0.0360(11) -0.1318(6) 0.071(3) Uani 1 1 d . . . . .
H26A H 0.8724 0.0196 -0.0753 0.106 Uiso 1 1 calc R U . . .
H26B H 0.9049 0.0710 -0.1381 0.106 Uiso 1 1 calc R U . . .
H26C H 0.8393 -0.0523 -0.1612 0.106 Uiso 1 1 calc R U . . .
N1 N 0.8427(4) -0.0755(6) 0.0660(4) 0.0364(15) Uani 1 1 d . . . . .
N2 N 0.8659(3) 0.1477(6) 0.0635(4) 0.0376(15) Uani 1 1 d . . . . .
F1 F 0.5538(3) 0.4510(5) 0.7355(3) 0.0586(14) Uani 1 1 d . . . . .
F2 F 0.4437(3) 0.5677(6) 0.6574(3) 0.0736(17) Uani 1 1 d . . . . .
F3 F 0.5542(3) 0.6866(5) 0.7371(3) 0.0738(16) Uani 1 1 d . . . . .
F4 F 1.0219(3) 0.5474(6) 0.3417(3) 0.0823(18) Uani 1 1 d . . . . .
F5 F 1.0916(4) 0.5467(11) 0.2745(4) 0.149(4) Uani 1 1 d . . . . .
F6 F 1.0000 0.3875(9) 0.2500 0.184(7) Uani 1 2 d S T P . .
F7 F 1.0000 0.7059(9) 0.2500 0.189(7) Uani 1 2 d S T P . .
P1 P 0.5000 0.5692(3) 0.7500 0.0342(7) Uani 1 2 d S T P . .
P2 P 1.0000 0.5479(3) 0.2500 0.0392(7) Uani 1 2 d S T P . .
S1 S 0.69683(11) 0.31597(18) 0.01494(11) 0.0338(5) Uani 1 1 d . . . . .
Cl1 Cl 0.64836(11) -0.03583(18) 0.04181(10) 0.0343(4) Uani 1 1 d . . . . .
Ru1 Ru 0.68822(3) 0.09166(5) -0.04715(3) 0.0261(2) Uani 1 1 d . . . . .

loop_
_atom_site_aniso_label
_atom_site_aniso_U_11
_atom_site_aniso_U_22
_atom_site_aniso_U_33
_atom_site_aniso_U_23
_atom_site_aniso_U_13
_atom_site_aniso_U_12
C1 0.032(4) 0.033(4) 0.024(4) -0.002(3) 0.010(3) -0.004(3)
C2 0.033(5) 0.074(6) 0.044(5) 0.003(5) -0.004(4) 0.013(4)
C3 0.022(4) 0.037(5) 0.073(6) 0.006(4) -0.007(4) 0.003(3)
C4 0.044(5) 0.032(4) 0.039(4) 0.008(4) 0.009(4) -0.001(3)
C5 0.032(4) 0.026(4) 0.043(5) 0.010(3) 0.013(4) 0.005(3)
C6 0.041(5) 0.022(3) 0.046(5) 0.011(4) 0.013(4) 0.000(3)
C7 0.062(6) 0.029(4) 0.047(5) 0.006(4) 0.016(5) -0.002(4)
C8 0.079(7) 0.050(5) 0.062(6) 0.001(5) 0.044(6) -0.007(5)
C9 0.054(6) 0.068(6) 0.083(8) -0.002(6) 0.040(6) -0.003(5)
C10 0.049(5) 0.048(5) 0.044(5) 0.003(4) 0.013(4) -0.007(4)
C11 0.036(4) 0.037(4) 0.045(5) -0.002(4) 0.015(4) -0.009(3)
C12 0.043(5) 0.028(4) 0.041(5) -0.003(3) 0.016(4) -0.004(3)
C13 0.044(5) 0.042(4) 0.052(5) -0.019(4) 0.027(4) -0.003(4)
C14 0.074(7) 0.082(7) 0.042(5) -0.018(5) 0.034(5) -0.018(5)
C15 0.077(7) 0.050(5) 0.112(9) -0.045(6) 0.058(7) -0.015(5)
C16 0.047(5) 0.055(5) 0.075(7) -0.008(5) 0.032(5) 0.001(4)
C17 0.031(4) 0.038(4) 0.021(4) 0.000(3) 0.000(3) -0.010(3)
C18 0.028(4) 0.038(4) 0.025(4) 0.006(3) 0.003(3) 0.005(3)
C19 0.036(4) 0.030(4) 0.021(4) 0.007(3) 0.006(3) -0.003(3)
C20 0.034(4) 0.028(4) 0.022(4) 0.002(3) 0.011(3) 0.001(3)
C21 0.050(5) 0.028(4) 0.020(4) 0.002(3) 0.014(3) 0.001(3)
C22 0.038(4) 0.029(4) 0.025(4) -0.002(3) 0.005(3) -0.008(3)
C23 0.036(4) 0.060(5) 0.036(5) 0.000(4) 0.009(4) -0.013(4)
C24 0.042(5) 0.045(4) 0.033(4) 0.003(4) 0.019(4) -0.008(4)
C25 0.065(6) 0.078(6) 0.039(5) 0.005(5) 0.029(5) -0.011(5)
C26 0.048(6) 0.096(8) 0.080(8) 0.024(6) 0.038(6) 0.018(5)
N1 0.028(3) 0.033(3) 0.035(4) 0.007(3) 0.002(3) 0.002(3)
N2 0.030(3) 0.031(3) 0.045(4) 0.002(3) 0.010(3) -0.001(3)
F1 0.057(3) 0.048(3) 0.078(4) 0.014(3) 0.036(3) 0.022(2)
F2 0.063(3) 0.107(4) 0.034(3) 0.001(3) 0.005(3) 0.027(3)
F3 0.112(4) 0.048(3) 0.092(4) -0.012(3) 0.072(4) -0.034(3)
F4 0.087(4) 0.114(5) 0.033(3) 0.003(3) 0.014(3) 0.002(3)
F5 0.062(5) 0.314(12) 0.068(5) 0.015(6) 0.025(4) 0.007(5)
F6 0.320(18) 0.048(5) 0.093(8) 0.000 0.002(10) 0.000
F7 0.320(17) 0.044(5) 0.080(7) 0.000 -0.031(9) 0.000
P1 0.0366(16) 0.0279(14) 0.0359(16) 0.000 0.0137(13) 0.000
P2 0.0421(17) 0.0340(15) 0.0300(16) 0.000 0.0046(13) 0.000
S1 0.0369(11) 0.0280(9) 0.0329(10) -0.0039(8) 0.0117(8) -0.0024(8)
Cl1 0.0397(10) 0.0367(10) 0.0291(10) 0.0074(8) 0.0173(8) -0.0001(8)
Ru1 0.0278(3) 0.0237(3) 0.0237(3) 0.0015(2) 0.0081(2) -0.0019(2)

loop_
_atom_type_symbol
_atom_type_description
_atom_type_scat_dispersion_real
_atom_type_scat_dispersion_imag
_atom_type_scat_source
C C 0.0033 0.0016 'International Tables Vol C Tables 4.2.6.8 and 6.1.1.4'
H H 0.0000 0.0000 'International Tables Vol C Tables 4.2.6.8 and 6.1.1.4'
N N 0.0061 0.0033 'International Tables Vol C Tables 4.2.6.8 and 6.1.1.4'
F F 0.0171 0.0103 'International Tables Vol C Tables 4.2.6.8 and 6.1.1.4'
P P 0.1023 0.0942 'International Tables Vol C Tables 4.2.6.8 and 6.1.1.4'
S S 0.1246 0.1234 'International Tables Vol C Tables 4.2.6.8 and 6.1.1.4'
Cl Cl 0.1484 0.1585 'International Tables Vol C Tables 4.2.6.8 and 6.1.1.4'
Ru Ru -1.2594 0.8363 'International Tables Vol C Tables 4.2.6.8 and 6.1.1.4'

loop_
_geom_angle_atom_site_label_1
_geom_angle_atom_site_label_2
_geom_angle_atom_site_label_3
_geom_angle
_geom_angle_site_symmetry_1
_geom_angle_site_symmetry_3
_geom_angle_publ_flag
N1 C1 N2 105.0(6) . . ?
N1 C1 Ru1 131.0(5) . . ?
N2 C1 Ru1 124.0(5) . . ?
C3 C2 N1 109.3(7) . . ?
C3 C2 H2 125.4 . . ?
N1 C2 H2 125.4 . . ?
C2 C3 N2 105.6(6) . . ?
C2 C3 H3 127.2 . . ?
N2 C3 H3 127.2 . . ?
N1 C4 C5 114.3(6) . . ?
N1 C4 H4A 108.7 . . ?
C5 C4 H4A 108.7 . . ?
N1 C4 H4B 108.7 . . ?
C5 C4 H4B 108.7 . . ?
H4A C4 H4B 107.6 . . ?
C6 C5 C10 116.4(7) . . ?
C6 C5 C4 120.4(7) . . ?
C10 C5 C4 123.3(7) . . ?
C7 C6 C5 120.8(8) . . ?
C7 C6 H6 119.6 . . ?
C5 C6 H6 119.6 . . ?
C8 C7 C6 122.1(8) . . ?
C8 C7 H7 118.9 . . ?
C6 C7 H7 118.9 . . ?
C7 C8 C9 118.2(9) . . ?
C7 C8 H8 120.9 . . ?
C9 C8 H8 120.9 . . ?
C10 C9 C8 121.2(9) . . ?
C10 C9 H9 119.4 . . ?
C8 C9 H9 119.4 . . ?
C9 C10 C5 121.3(8) . . ?
C9 C10 H10 119.3 . . ?
C5 C10 H10 119.3 . . ?
N2 C11 C12 111.1(6) . . ?
N2 C11 H11A 109.4 . . ?
C12 C11 H11A 109.4 . . ?
N2 C11 H11B 109.4 . . ?
C12 C11 H11B 109.4 . . ?
H11A C11 H11B 108.0 . . ?
C11 C12 S1 110.0(5) . . ?
C11 C12 H12A 109.7 . . ?
S1 C12 H12A 109.7 . . ?
C11 C12 H12B 109.7 . . ?
S1 C12 H12B 109.7 . . ?
H12A C12 H12B 108.2 . . ?
C14 C13 C15 111.0(7) . . ?
C14 C13 C16 112.5(7) . . ?
C15 C13 C16 110.4(7) . . ?
C14 C13 S1 112.8(6) . . ?
C15 C13 S1 105.1(6) . . ?
C16 C13 S1 104.6(5) . . ?
C13 C14 H14A 109.5 . . ?
C13 C14 H14B 109.5 . . ?
H14A C14 H14B 109.5 . . ?
C13 C14 H14C 109.5 . . ?
H14A C14 H14C 109.5 . . ?
H14B C14 H14C 109.5 . . ?
C13 C15 H15A 109.5 . . ?
C13 C15 H15B 109.5 . . ?
H15A C15 H15B 109.5 . . ?
C13 C15 H15C 109.5 . . ?
H15A C15 H15C 109.5 . . ?
H15B C15 H15C 109.5 . . ?
C13 C16 H16A 109.5 . . ?
C13 C16 H16B 109.5 . . ?
H16A C16 H16B 109.5 . . ?
C13 C16 H16C 109.5 . . ?
H16A C16 H16C 109.5 . . ?
H16B C16 H16C 109.5 . . ?
C18 C17 C22 118.0(7) . . ?
C18 C17 C23 120.6(7) . . ?
C22 C17 C23 121.2(6) . . ?
C18 C17 Ru1 70.4(4) . . ?
C22 C17 Ru1 68.7(4) . . ?
C23 C17 Ru1 128.2(5) . . ?
C17 C18 C19 120.2(6) . . ?
C17 C18 Ru1 73.4(4) . . ?
C19 C18 Ru1 68.9(4) . . ?
C17 C18 H18 119.9 . . ?
C19 C18 H18 119.9 . . ?
Ru1 C18 H18 130.3 . . ?
C18 C19 C20 122.1(6) . . ?
C18 C19 Ru1 73.6(4) . . ?
C20 C19 Ru1 73.2(4) . . ?
C18 C19 H19 118.9 . . ?
C20 C19 H19 118.9 . . ?
Ru1 C19 H19 126.2 . . ?
C19 C20 C21 116.3(6) . . ?
C19 C20 C24 119.3(6) . . ?
C21 C20 C24 124.2(6) . . ?
C19 C20 Ru1 69.1(4) . . ?
C21 C20 Ru1 70.8(4) . . ?
C24 C20 Ru1 133.6(5) . . ?
C22 C21 C20 121.1(7) . . ?
C22 C21 Ru1 71.0(4) . . ?
C20 C21 Ru1 71.8(4) . . ?
C22 C21 H21 119.5 . . ?
C20 C21 H21 119.5 . . ?
Ru1 C21 H21 130.5 . . ?
C21 C22 C17 122.0(6) . . ?
C21 C22 Ru1 72.2(4) . . ?
C17 C22 Ru1 74.5(4) . . ?
C21 C22 H22 119.0 . . ?
C17 C22 H22 119.0 . . ?
Ru1 C22 H22 126.2 . . ?
C17 C23 H23A 109.5 . . ?
C17 C23 H23B 109.5 . . ?
H23A C23 H23B 109.5 . . ?
C17 C23 H23C 109.5 . . ?
H23A C23 H23C 109.5 . . ?
H23B C23 H23C 109.5 . . ?
C20 C24 C25 108.9(6) . . ?
C20 C24 C26 114.0(6) . . ?
C25 C24 C26 110.2(7) . . ?
C20 C24 H24 107.8 . . ?
C25 C24 H24 107.8 . . ?
C26 C24 H24 107.8 . . ?
C24 C25 H25A 109.5 . . ?
C24 C25 H25B 109.5 . . ?
H25A C25 H25B 109.5 . . ?
C24 C25 H25C 109.5 . . ?
H25A C25 H25C 109.5 . . ?
H25B C25 H25C 109.5 . . ?
C24 C26 H26A 109.5 . . ?
C24 C26 H26B 109.5 . . ?
H26A C26 H26B 109.5 . . ?
C24 C26 H26C 109.5 . . ?
H26A C26 H26C 109.5 . . ?
H26B C26 H26C 109.5 . . ?
C1 N1 C2 109.2(6) . . ?
C1 N1 C4 127.1(6) . . ?
C2 N1 C4 123.7(6) . . ?
C1 N2 C3 110.8(6) . . ?
C1 N2 C11 126.2(6) . . ?
C3 N2 C11 122.7(6) . . ?
F3 P1 F3 90.1(4) . 2_656 ?
F3 P1 F2 90.0(3) . . ?
F3 P1 F2 90.8(3) 2_656 . ?
F3 P1 F2 90.8(3) . 2_656 ?
F3 P1 F2 90.0(3) 2_656 2_656 ?
F2 P1 F2 178.9(4) . 2_656 ?
F3 P1 F1 179.1(3) . 2_656 ?
F3 P1 F1 89.8(3) 2_656 2_656 ?
F2 P1 F1 91.0(3) . 2_656 ?
F2 P1 F1 88.3(3) 2_656 2_656 ?
F3 P1 F1 89.8(3) . . ?
F3 P1 F1 179.1(3) 2_656 . ?
F2 P1 F1 88.3(3) . . ?
F2 P1 F1 91.0(3) 2_656 . ?
F1 P1 F1 90.4(4) 2_656 . ?
F7 P2 F6 180.0 . . ?
F7 P2 F5 90.4(4) . 2_755 ?
F6 P2 F5 89.6(4) . 2_755 ?
F7 P2 F5 90.4(4) . . ?
F6 P2 F5 89.6(4) . . ?
F5 P2 F5 179.2(8) 2_755 . ?
F7 P2 F4 90.2(2) . . ?
F6 P2 F4 89.8(2) . . ?
F5 P2 F4 93.3(3) 2_755 . ?
F5 P2 F4 86.7(3) . . ?
F7 P2 F4 90.2(2) . 2_755 ?
F6 P2 F4 89.8(2) . 2_755 ?
F5 P2 F4 86.7(3) 2_755 2_755 ?
F5 P2 F4 93.3(3) . 2_755 ?
F4 P2 F4 179.7(5) . 2_755 ?
C12 S1 C13 101.0(4) . . ?
C12 S1 Ru1 111.5(2) . . ?
C13 S1 Ru1 121.1(2) . . ?
C1 Ru1 C19 121.5(3) . . ?
C1 Ru1 C22 119.2(3) . . ?
C19 Ru1 C22 78.9(3) . . ?
C1 Ru1 C21 94.7(3) . . ?
C19 Ru1 C21 66.9(3) . . ?
C22 Ru1 C21 36.8(3) . . ?
C1 Ru1 C20 94.7(3) . . ?
C19 Ru1 C20 37.6(2) . . ?
C22 Ru1 C20 67.4(3) . . ?
C21 Ru1 C20 37.5(2) . . ?
C1 Ru1 C18 159.0(3) . . ?
C19 Ru1 C18 37.5(2) . . ?
C22 Ru1 C18 65.9(3) . . ?
C21 Ru1 C18 78.3(3) . . ?
C20 Ru1 C18 67.7(3) . . ?
C1 Ru1 C17 155.6(3) . . ?
C19 Ru1 C17 66.7(3) . . ?
C22 Ru1 C17 36.7(3) . . ?
C21 Ru1 C17 66.2(3) . . ?
C20 Ru1 C17 79.6(3) . . ?
C18 Ru1 C17 36.2(2) . . ?
C1 Ru1 S1 90.3(2) . . ?
C19 Ru1 S1 84.77(19) . . ?
C22 Ru1 S1 150.50(19) . . ?
C21 Ru1 S1 149.39(18) . . ?
C20 Ru1 S1 112.07(17) . . ?
C18 Ru1 S1 86.26(18) . . ?
C17 Ru1 S1 113.96(19) . . ?
C1 Ru1 Cl1 86.8(2) . . ?
C19 Ru1 Cl1 151.65(19) . . ?
C22 Ru1 Cl1 88.0(2) . . ?
C21 Ru1 Cl1 115.13(18) . . ?
C20 Ru1 Cl1 152.59(17) . . ?
C18 Ru1 Cl1 114.13(19) . . ?
C17 Ru1 Cl1 87.82(19) . . ?
S1 Ru1 Cl1 95.27(7) . . ?

loop_
_geom_bond_atom_site_label_1
_geom_bond_atom_site_label_2
_geom_bond_distance
_geom_bond_site_symmetry_2
_geom_bond_publ_flag
C1 N1 1.360(9) . ?
C1 N2 1.373(9) . ?
C1 Ru1 2.075(7) . ?
C2 C3 1.334(11) . ?
C2 N1 1.389(9) . ?
C2 H2 0.9500 . ?
C3 N2 1.393(9) . ?
C3 H3 0.9500 . ?
C4 N1 1.460(9) . ?
C4 C5 1.497(10) . ?
C4 H4A 0.9900 . ?
C4 H4B 0.9900 . ?
C5 C6 1.400(10) . ?
C5 C10 1.408(11) . ?
C6 C7 1.373(11) . ?
C6 H6 0.9500 . ?
C7 C8 1.365(12) . ?
C7 H7 0.9500 . ?
C8 C9 1.374(13) . ?
C8 H8 0.9500 . ?
C9 C10 1.372(12) . ?
C9 H9 0.9500 . ?
C10 H10 0.9500 . ?
C11 N2 1.455(9) . ?
C11 C12 1.508(10) . ?
C11 H11A 0.9900 . ?
C11 H11B 0.9900 . ?
C12 S1 1.810(7) . ?
C12 H12A 0.9900 . ?
C12 H12B 0.9900 . ?
C13 C14 1.510(11) . ?
C13 C15 1.517(11) . ?
C13 C16 1.520(10) . ?
C13 S1 1.875(8) . ?
C14 H14A 0.9800 . ?
C14 H14B 0.9800 . ?
C14 H14C 0.9800 . ?
C15 H15A 0.9800 . ?
C15 H15B 0.9800 . ?
C15 H15C 0.9800 . ?
C16 H16A 0.9800 . ?
C16 H16B 0.9800 . ?
C16 H16C 0.9800 . ?
C17 C18 1.407(9) . ?
C17 C22 1.416(10) . ?
C17 C23 1.506(10) . ?
C17 Ru1 2.283(7) . ?
C18 C19 1.425(9) . ?
C18 Ru1 2.244(6) . ?
C18 H18 0.9500 . ?
C19 C20 1.427(9) . ?
C19 Ru1 2.183(6) . ?
C19 H19 0.9500 . ?
C20 C21 1.433(9) . ?
C20 C24 1.514(9) . ?
C20 Ru1 2.237(7) . ?
C21 C22 1.399(10) . ?
C21 Ru1 2.224(7) . ?
C21 H21 0.9500 . ?
C22 Ru1 2.207(7) . ?
C22 H22 0.9500 . ?
C23 H23A 0.9800 . ?
C23 H23B 0.9800 . ?
C23 H23C 0.9800 . ?
C24 C25 1.528(10) . ?
C24 C26 1.545(11) . ?
C24 H24 1.0000 . ?
C25 H25A 0.9800 . ?
C25 H25B 0.9800 . ?
C25 H25C 0.9800 . ?
C26 H26A 0.9800 . ?
C26 H26B 0.9800 . ?
C26 H26C 0.9800 . ?
F1 P1 1.594(5) . ?
F2 P1 1.584(5) . ?
F3 P1 1.580(5) . ?
F4 P2 1.578(5) . ?
F5 P2 1.541(7) . ?
F6 P2 1.525(9) . ?
F7 P2 1.501(9) . ?
P1 F3 1.580(5) 2_656 ?
P1 F2 1.584(5) 2_656 ?
P1 F1 1.594(5) 2_656 ?
P2 F5 1.541(7) 2_755 ?
P2 F4 1.578(5) 2_755 ?
S1 Ru1 2.3982(18) . ?
Cl1 Ru1 2.4068(18) . ?

loop_
_geom_torsion_atom_site_label_1
_geom_torsion_atom_site_label_2
_geom_torsion_atom_site_label_3
_geom_torsion_atom_site_label_4
_geom_torsion
_geom_torsion_site_symmetry_1
_geom_torsion_site_symmetry_2
_geom_torsion_site_symmetry_3
_geom_torsion_site_symmetry_4
_geom_torsion_publ_flag
N1 C2 C3 N2 -1.5(11) . . . . ?
N1 C4 C5 C6 -131.8(7) . . . . ?
N1 C4 C5 C10 49.3(9) . . . . ?
C10 C5 C6 C7 -2.1(10) . . . . ?
C4 C5 C6 C7 178.9(6) . . . . ?
C5 C6 C7 C8 1.4(11) . . . . ?
C6 C7 C8 C9 -0.2(12) . . . . ?
C7 C8 C9 C10 -0.3(13) . . . . ?
C8 C9 C10 C5 -0.4(13) . . . . ?
C6 C5 C10 C9 1.6(11) . . . . ?
C4 C5 C10 C9 -179.5(7) . . . . ?
N2 C11 C12 S1 -75.2(7) . . . . ?
C22 C17 C18 C19 1.3(10) . . . . ?
C23 C17 C18 C19 176.1(6) . . . . ?
Ru1 C17 C18 C19 52.6(6) . . . . ?
C22 C17 C18 Ru1 -51.3(6) . . . . ?
C23 C17 C18 Ru1 123.5(6) . . . . ?
C17 C18 C19 C20 2.7(10) . . . . ?
Ru1 C18 C19 C20 57.3(6) . . . . ?
C17 C18 C19 Ru1 -54.6(6) . . . . ?
C18 C19 C20 C21 -3.1(10) . . . . ?
Ru1 C19 C20 C21 54.4(5) . . . . ?
C18 C19 C20 C24 173.3(6) . . . . ?
Ru1 C19 C20 C24 -129.3(6) . . . . ?
C18 C19 C20 Ru1 -57.5(6) . . . . ?
C19 C20 C21 C22 -0.4(10) . . . . ?
C24 C20 C21 C22 -176.6(6) . . . . ?
Ru1 C20 C21 C22 53.1(6) . . . . ?
C19 C20 C21 Ru1 -53.6(5) . . . . ?
C24 C20 C21 Ru1 130.3(6) . . . . ?
C20 C21 C22 C17 4.4(11) . . . . ?
Ru1 C21 C22 C17 57.9(6) . . . . ?
C20 C21 C22 Ru1 -53.5(6) . . . . ?
C18 C17 C22 C21 -4.8(10) . . . . ?
C23 C17 C22 C21 -179.6(7) . . . . ?
Ru1 C17 C22 C21 -56.9(6) . . . . ?
C18 C17 C22 Ru1 52.0(6) . . . . ?
C23 C17 C22 Ru1 -122.7(6) . . . . ?
C19 C20 C24 C25 -77.9(8) . . . . ?
C21 C20 C24 C25 98.2(8) . . . . ?
Ru1 C20 C24 C25 -166.2(6) . . . . ?
C19 C20 C24 C26 158.6(7) . . . . ?
C21 C20 C24 C26 -25.4(10) . . . . ?
Ru1 C20 C24 C26 70.3(9) . . . . ?
N2 C1 N1 C2 2.8(9) . . . . ?
Ru1 C1 N1 C2 -174.9(6) . . . . ?
N2 C1 N1 C4 -176.2(7) . . . . ?
Ru1 C1 N1 C4 6.0(12) . . . . ?
C3 C2 N1 C1 -0.9(11) . . . . ?
C3 C2 N1 C4 178.2(8) . . . . ?
C5 C4 N1 C1 91.7(9) . . . . ?
C5 C4 N1 C2 -87.2(9) . . . . ?
N1 C1 N2 C3 -3.8(9) . . . . ?
Ru1 C1 N2 C3 174.1(6) . . . . ?
N1 C1 N2 C11 -177.4(7) . . . . ?
Ru1 C1 N2 C11 0.6(10) . . . . ?
C2 C3 N2 C1 3.4(11) . . . . ?
C2 C3 N2 C11 177.2(8) . . . . ?
C12 C11 N2 C1 65.2(10) . . . . ?
C12 C11 N2 C3 -107.6(8) . . . . ?
C11 C12 S1 C13 160.6(5) . . . . ?
C11 C12 S1 Ru1 30.6(6) . . . . ?
C14 C13 S1 C12 -56.3(6) . . . . ?
C15 C13 S1 C12 64.8(6) . . . . ?
C16 C13 S1 C12 -178.9(5) . . . . ?
C14 C13 S1 Ru1 67.2(6) . . . . ?
C15 C13 S1 Ru1 -171.7(5) . . . . ?
C16 C13 S1 Ru1 -55.4(6) . . . . ?
